data_2207072
loop_
_publ_author_name
'Henderson, Kenneth W.'
'Rood, Jeffrey A.'
'Noll, Bruce C.'

_publ_section_title
;
 A low-temperature investigation of
 <i>trans</i>-diiodotetrakis(tetrahydrofuran)calcium(II)
;
_journal_coeditor_code TK6253
_journal_issue 10
_journal_name_full 'Acta Crystallographica Section E'
_journal_page_first m2006
_journal_page_last m2007
_journal_paper_doi 10.1107/S1600536805028254
_journal_volume 61
_journal_year 2005
_chemical_formula_iupac '[Ca I2 (C8 H16 O2)2]'
_chemical_formula_moiety 'C16 H32 Ca I2 O4'
_chemical_formula_sum 'C16 H32 Ca I2 O4'
_chemical_formula_weight 582.30
_chemical_name_systematic
;
trans-diiodotetrakis(tetrahydrofuran)calcium(II)
;
_space_group_IT_number 2
_symmetry_cell_setting triclinic
_symmetry_space_group_name_Hall '-P 1'
_symmetry_space_group_name_H-M 'P -1'
_atom_sites_solution_hydrogens geom
_atom_sites_solution_primary direct
_atom_sites_solution_secondary difmap
_audit_creation_method SHELXL-97
_cell_angle_alpha 80.1560(10)
_cell_angle_beta 89.4120(10)
_cell_angle_gamma 87.8770(10)
_cell_formula_units_Z 2
_cell_length_a 8.442(2)
_cell_length_b 9.858(2)
_cell_length_c 13.610(3)
_cell_measurement_reflns_used 5033
_cell_measurement_temperature 100(2)
_cell_measurement_theta_max 26.3
_cell_measurement_theta_min 2.8
_cell_volume 1115.2(4)
_computing_cell_refinement 'APEX2 and SAINT (Bruker--Nonius, 2004)'
_computing_data_collection 'APEX2 (Bruker--Nonius, 2004)'
_computing_data_reduction 'SAINT and SHELXTL (Sheldrick, 2004)'
_computing_molecular_graphics SHELXTL
_computing_publication_material SHELXTL
_computing_structure_refinement SHELXTL
_computing_structure_solution SHELXTL
_diffrn_ambient_temperature 100(2)
_diffrn_detector_area_resol_mean 8.33
_diffrn_measured_fraction_theta_full 0.895
_diffrn_measured_fraction_theta_max 0.895
_diffrn_measurement_device_type 'Bruker SMART APEX CCD area-detector'
_diffrn_measurement_method '\f and \w'
_diffrn_radiation_monochromator graphite
_diffrn_radiation_type MoK\a
_diffrn_radiation_wavelength 0.71073
_diffrn_reflns_av_R_equivalents 0.053
_diffrn_reflns_av_sigmaI/netI 0.020
_diffrn_reflns_limit_h_max 10
_diffrn_reflns_limit_h_min -10
_diffrn_reflns_limit_k_max 12
_diffrn_reflns_limit_k_min -11
_diffrn_reflns_limit_l_max 16
_diffrn_reflns_limit_l_min 0
_diffrn_reflns_number 4361
_diffrn_reflns_theta_full 26.99
_diffrn_reflns_theta_max 27.0
_diffrn_reflns_theta_min 2.1
_diffrn_standards_decay_% 0
_diffrn_standards_number 0
_exptl_absorpt_coefficient_mu 3.064
_exptl_absorpt_correction_T_max 0.64
_exptl_absorpt_correction_T_min 0.53
_exptl_absorpt_correction_type multi-scan
_exptl_absorpt_process_details '(Blessing, 1995)'
_exptl_crystal_colour colorless
_exptl_crystal_density_diffrn 1.734
_exptl_crystal_density_method 'not measured'
_exptl_crystal_description needle
_exptl_crystal_F_000 572
_exptl_crystal_size_max 0.282
_exptl_crystal_size_mid 0.165
_exptl_crystal_size_min 0.146
_refine_diff_density_max 2.27
_refine_diff_density_min -1.30
_refine_ls_extinction_method none
_refine_ls_goodness_of_fit_ref 1.05
_refine_ls_hydrogen_treatment constr
_refine_ls_matrix_type full
_refine_ls_number_parameters 233
_refine_ls_number_reflns 4361
_refine_ls_number_restraints 24
_refine_ls_restrained_S_all 1.05
_refine_ls_R_factor_all 0.067
_refine_ls_R_factor_gt 0.058
_refine_ls_shift/su_max 0.002
_refine_ls_shift/su_mean 0.000
_refine_ls_structure_factor_coef Fsqd
_refine_ls_weighting_details 'calc w = 1/[\s^2^(Fo^2^)+(0.1062P)^2^+6.8251P] where P = (Fo^2^+2Fc^2^)/3'
_refine_ls_weighting_scheme calc
_refine_ls_wR_factor_gt 0.158
_refine_ls_wR_factor_ref 0.171
_reflns_number_gt 3852
_reflns_number_total 4361
_reflns_threshold_expression I>2\s(I)
_cod_data_source_file tk6253.cif
_cod_data_source_block I
_cod_database_code 2207072
_cod_database_fobs_code 2207072

loop_
_symmetry_equiv_pos_as_xyz
'x, y, z'
'-x, -y, -z'

loop_
_atom_site_label
_atom_site_fract_x
_atom_site_fract_y
_atom_site_fract_z
_atom_site_U_iso_or_equiv
_atom_site_adp_type
_atom_site_calc_flag
_atom_site_refinement_flags
_atom_site_occupancy
_atom_site_disorder_assembly
_atom_site_disorder_group
_atom_site_type_symbol
Ca1 0.5000 0.5000 0.0000 0.0307(7) Uani d S 1 . . Ca
I1 0.73189(9) 0.73484(8) -0.07295(5) 0.0388(2) Uani d . 1 . . I
O1 0.6762(9) 0.3385(8) -0.0626(6) 0.041(2) Uani d . 1 . . O
C1 0.8489(13) 0.3380(16) -0.0547(11) 0.058(4) Uani d . 1 . . C
H1A 0.8824 0.3000 0.0127 0.069 Uiso calc R 1 . . H
H1B 0.8867 0.4308 -0.0720 0.069 Uiso calc R 1 . . H
C2 0.9122(15) 0.2483(17) -0.1279(11) 0.061(4) Uani d . 1 . . C
H2A 0.9245 0.3019 -0.1941 0.073 Uiso calc R 1 . . H
H2B 1.0133 0.2039 -0.1061 0.073 Uiso calc R 1 . . H
C3 0.7862(14) 0.1444(14) -0.1265(10) 0.049(3) Uani d . 1 . . C
H3A 0.8007 0.0690 -0.0710 0.058 Uiso calc R 1 . . H
H3B 0.7859 0.1076 -0.1882 0.058 Uiso calc R 1 . . H
C4 0.6354(14) 0.2282(13) -0.1146(9) 0.042(3) Uani d . 1 . . C
H4A 0.5910 0.2658 -0.1794 0.050 Uiso calc R 1 . . H
H4B 0.5575 0.1707 -0.0766 0.050 Uiso calc R 1 . . H
O2 0.6259(9) 0.4496(9) 0.1558(5) 0.0377(18) Uani d . 1 . . O
C5 0.5378(14) 0.4201(14) 0.2498(8) 0.040(3) Uani d . 1 . . C
H5A 0.5470 0.3227 0.2775 0.048 Uiso calc R 1 . . H
H5B 0.4265 0.4462 0.2396 0.048 Uiso calc R 1 . . H
C6 0.6127(15) 0.5055(13) 0.3192(8) 0.041(3) Uani d . 1 . . C
H6A 0.6501 0.4474 0.3799 0.050 Uiso calc R 1 . . H
H6B 0.5376 0.5746 0.3364 0.050 Uiso calc R 1 . . H
C7 0.7502(14) 0.5724(13) 0.2587(8) 0.042(3) Uani d . 1 . . C
H7A 0.7216 0.6664 0.2286 0.050 Uiso calc R 1 . . H
H7B 0.8424 0.5730 0.3005 0.050 Uiso calc R 1 . . H
C8 0.7836(13) 0.4842(13) 0.1790(8) 0.036(3) Uani d . 1 . . C
H8A 0.8355 0.5357 0.1213 0.043 Uiso calc R 1 . . H
H8B 0.8481 0.4026 0.2047 0.043 Uiso calc R 1 . . H
Ca2 0.5000 0.0000 0.5000 0.0364(7) Uani d S 1 . . Ca
I2 0.26678(11) -0.19874(9) 0.43005(6) 0.0497(3) Uani d . 1 . . I
O3 0.3113(11) 0.1832(10) 0.4498(6) 0.056(3) Uani d . 1 . . O
C9 0.1868(15) 0.2028(13) 0.3798(10) 0.048(3) Uani d . 1 B . C
H9A 0.1082 0.1336 0.3985 0.058 Uiso calc R 1 . . H
H9B 0.2276 0.1941 0.3142 0.058 Uiso calc R 1 . . H
C10 0.1116(15) 0.3462(13) 0.3777(9) 0.045(3) Uani d . 1 . . C
H10A -0.0010 0.3478 0.3640 0.054 Uiso calc R 1 A 1 H
H10B 0.1620 0.4139 0.3283 0.054 Uiso calc R 1 A 1 H
C11 0.144(3) 0.373(2) 0.4888(17) 0.042(6) Uani d PU 0.63(4) B 1 C
H11A 0.1408 0.4708 0.4927 0.050 Uiso calc PR 0.63(4) B 1 H
H11B 0.0706 0.3257 0.5371 0.050 Uiso calc PR 0.63(4) B 1 H
C12 0.312(3) 0.309(2) 0.5005(15) 0.037(6) Uani d PU 0.63(4) B 1 C
H12A 0.3887 0.3740 0.4689 0.045 Uiso calc PR 0.63(4) B 1 H
H12B 0.3391 0.2828 0.5705 0.045 Uiso calc PR 0.63(4) B 1 H
C11' 0.204(5) 0.397(3) 0.453(3) 0.034(9) Uani d PU 0.37(4) B 2 C
H11C 0.1418 0.4624 0.4840 0.041 Uiso calc PR 0.37(4) B 2 H
H11D 0.2983 0.4409 0.4232 0.041 Uiso calc PR 0.37(4) B 2 H
C12' 0.249(5) 0.265(4) 0.530(3) 0.048(11) Uani d PU 0.37(4) B 2 C
H12C 0.3310 0.2802 0.5760 0.058 Uiso calc PR 0.37(4) B 2 H
H12D 0.1584 0.2240 0.5661 0.058 Uiso calc PR 0.37(4) B 2 H
O4 0.3655(10) -0.0220(11) 0.6568(6) 0.049(2) Uani d . 1 . . O
C13 0.4246(14) 0.0017(14) 0.7501(8) 0.039(3) Uani d . 1 B . C
H13A 0.4437 0.0988 0.7474 0.047 Uiso calc R 1 . . H
H13B 0.5233 -0.0505 0.7664 0.047 Uiso calc R 1 . . H
C14 0.2955(15) -0.0461(16) 0.8290(9) 0.052(3) Uani d . 1 . . C
H14A 0.3142 -0.1415 0.8597 0.062 Uiso calc R 1 B . H
H14B 0.2908 0.0109 0.8805 0.062 Uiso calc R 1 . . H
C15 0.1499(17) -0.0284(19) 0.7689(10) 0.065(4) Uani d . 1 B . C
H15A 0.0728 -0.0949 0.7971 0.078 Uiso calc R 1 . . H
H15B 0.1032 0.0635 0.7665 0.078 Uiso calc R 1 . . H
C16 0.1963(15) -0.050(2) 0.6714(10) 0.075(6) Uani d . 1 B . C
H16A 0.1342 0.0113 0.6217 0.090 Uiso calc R 1 . . H
H16B 0.1777 -0.1440 0.6640 0.090 Uiso calc R 1 . . H

loop_
_atom_site_aniso_label
_atom_site_aniso_U_11
_atom_site_aniso_U_22
_atom_site_aniso_U_33
_atom_site_aniso_U_12
_atom_site_aniso_U_13
_atom_site_aniso_U_23
Ca1 0.0250(17) 0.0322(16) 0.0341(15) 0.0016(13) -0.0039(12) -0.0036(12)
I1 0.0304(4) 0.0422(4) 0.0419(4) -0.0063(3) -0.0054(3) -0.0005(3)
O1 0.021(4) 0.039(4) 0.067(5) 0.004(3) -0.007(4) -0.019(4)
C1 0.020(7) 0.076(10) 0.089(10) 0.009(6) -0.009(6) -0.051(9)
C2 0.030(7) 0.088(12) 0.070(9) 0.014(7) 0.000(7) -0.030(8)
C3 0.028(7) 0.055(8) 0.068(8) -0.005(6) 0.004(6) -0.022(7)
C4 0.034(7) 0.042(7) 0.053(7) -0.006(5) -0.004(5) -0.018(6)
O2 0.028(5) 0.047(5) 0.039(4) -0.005(4) -0.003(3) -0.009(4)
C5 0.041(7) 0.051(8) 0.029(5) -0.009(6) 0.001(5) -0.005(5)
C6 0.044(8) 0.048(7) 0.030(5) -0.005(6) 0.005(5) 0.001(5)
C7 0.036(7) 0.042(7) 0.046(7) -0.005(6) -0.012(5) -0.005(6)
C8 0.021(6) 0.045(7) 0.041(6) -0.006(5) -0.002(5) -0.004(5)
Ca2 0.0233(18) 0.052(2) 0.0330(16) 0.0062(14) -0.0009(12) -0.0063(14)
I2 0.0419(6) 0.0534(5) 0.0522(5) -0.0089(4) 0.0018(4) -0.0027(4)
O3 0.051(6) 0.068(6) 0.053(5) 0.030(5) -0.027(4) -0.026(5)
C9 0.040(8) 0.047(7) 0.062(8) 0.001(6) -0.020(6) -0.020(6)
C10 0.039(8) 0.048(7) 0.044(7) -0.001(6) 0.001(5) 0.006(6)
C11 0.042(6) 0.041(6) 0.042(6) -0.001(2) -0.001(2) -0.007(2)
C12 0.037(6) 0.038(6) 0.038(6) -0.001(2) 0.000(2) -0.007(2)
C11' 0.035(9) 0.034(9) 0.034(9) -0.001(2) 0.000(2) -0.006(3)
C12' 0.049(11) 0.048(11) 0.048(11) -0.002(2) -0.001(2) -0.008(3)
O4 0.027(5) 0.084(7) 0.036(4) 0.004(5) 0.000(3) -0.011(4)
C13 0.028(7) 0.052(8) 0.043(6) 0.003(6) -0.008(5) -0.022(6)
C14 0.039(8) 0.075(10) 0.043(7) -0.004(7) 0.002(6) -0.017(7)
C15 0.043(9) 0.097(13) 0.058(9) -0.020(9) 0.014(7) -0.023(8)
C16 0.024(8) 0.151(18) 0.050(8) -0.011(9) 0.000(6) -0.017(9)

loop_
_atom_type_symbol
_atom_type_description
_atom_type_scat_dispersion_real
_atom_type_scat_dispersion_imag
_atom_type_scat_source
C C 0.0033 0.0016 'International Tables Vol C Tables 4.2.6.8 and 6.1.1.4'
H H 0.0000 0.0000 'International Tables Vol C Tables 4.2.6.8 and 6.1.1.4'
O O 0.0106 0.0060 'International Tables Vol C Tables 4.2.6.8 and 6.1.1.4'
Ca Ca 0.2262 0.3064 'International Tables Vol C Tables 4.2.6.8 and 6.1.1.4'
I I -0.4742 1.8119 'International Tables Vol C Tables 4.2.6.8 and 6.1.1.4'

loop_
_geom_angle_atom_site_label_1
_geom_angle_atom_site_label_2
_geom_angle_atom_site_label_3
_geom_angle_site_symmetry_1
_geom_angle_site_symmetry_3
_geom_angle
O2 Ca1 O2 . 2_665 180.0
O2 Ca1 O1 . 2_665 89.9(3)
O2 Ca1 O1 2_665 2_665 90.1(3)
O2 Ca1 O1 . . 90.1(3)
O2 Ca1 O1 2_665 . 89.9(3)
O1 Ca1 O1 2_665 . 180.0(4)
O2 Ca1 I1 . . 91.30(19)
O2 Ca1 I1 2_665 . 88.70(19)
O1 Ca1 I1 2_665 . 89.9(2)
O1 Ca1 I1 . . 90.1(2)
O2 Ca1 I1 . 2_665 88.70(19)
O2 Ca1 I1 2_665 2_665 91.30(19)
O1 Ca1 I1 2_665 2_665 90.1(2)
O1 Ca1 I1 . 2_665 89.9(2)
I1 Ca1 I1 . 2_665 180.0
C4 O1 C1 . . 108.2(8)
C4 O1 Ca1 . . 127.8(7)
C1 O1 Ca1 . . 123.9(6)
O1 C1 C2 . . 105.6(10)
O1 C1 H1A . . 110.6
C2 C1 H1A . . 110.6
O1 C1 H1B . . 110.6
C2 C1 H1B . . 110.6
H1A C1 H1B . . 108.8
C3 C2 C1 . . 103.1(11)
C3 C2 H2A . . 111.2
C1 C2 H2A . . 111.2
C3 C2 H2B . . 111.2
C1 C2 H2B . . 111.2
H2A C2 H2B . . 109.1
C2 C3 C4 . . 102.7(11)
C2 C3 H3A . . 111.2
C4 C3 H3A . . 111.2
C2 C3 H3B . . 111.2
C4 C3 H3B . . 111.2
H3A C3 H3B . . 109.1
O1 C4 C3 . . 107.4(9)
O1 C4 H4A . . 110.2
C3 C4 H4A . . 110.2
O1 C4 H4B . . 110.2
C3 C4 H4B . . 110.2
H4A C4 H4B . . 108.5
C8 O2 C5 . . 107.5(8)
C8 O2 Ca1 . . 127.0(6)
C5 O2 Ca1 . . 122.6(6)
O2 C5 C6 . . 105.6(9)
O2 C5 H5A . . 110.6
C6 C5 H5A . . 110.6
O2 C5 H5B . . 110.6
C6 C5 H5B . . 110.6
H5A C5 H5B . . 108.7
C5 C6 C7 . . 103.9(9)
C5 C6 H6A . . 111.0
C7 C6 H6A . . 111.0
C5 C6 H6B . . 111.0
C7 C6 H6B . . 111.0
H6A C6 H6B . . 109.0
C8 C7 C6 . . 105.1(10)
C8 C7 H7A . . 110.7
C6 C7 H7A . . 110.7
C8 C7 H7B . . 110.7
C6 C7 H7B . . 110.7
H7A C7 H7B . . 108.8
O2 C8 C7 . . 101.3(9)
O2 C8 H8A . . 111.5
C7 C8 H8A . . 111.5
O2 C8 H8B . . 111.5
C7 C8 H8B . . 111.5
H8A C8 H8B . . 109.3
O3 Ca2 O3 2_656 . 179.9990(10)
O3 Ca2 O4 2_656 . 95.6(3)
O3 Ca2 O4 . . 84.4(3)
O3 Ca2 O4 2_656 2_656 84.4(3)
O3 Ca2 O4 . 2_656 95.6(3)
O4 Ca2 O4 . 2_656 180.0000(10)
O3 Ca2 I2 2_656 . 91.5(2)
O3 Ca2 I2 . . 88.5(2)
O4 Ca2 I2 . . 89.9(2)
O4 Ca2 I2 2_656 . 90.1(2)
O3 Ca2 I2 2_656 2_656 88.5(2)
O3 Ca2 I2 . 2_656 91.5(2)
O4 Ca2 I2 . 2_656 90.1(2)
O4 Ca2 I2 2_656 2_656 89.9(2)
I2 Ca2 I2 . 2_656 179.999(2)
C9 O3 C12 . . 107.9(10)
C9 O3 C12' . . 102.5(16)
C12 O3 C12' . . 29.0(15)
C9 O3 Ca2 . . 133.2(7)
C12 O3 Ca2 . . 118.8(8)
C12' O3 Ca2 . . 117.4(15)
O3 C9 C10 . . 108.5(10)
O3 C9 H9A . . 110.0
C10 C9 H9A . . 110.0
O3 C9 H9B . . 110.0
C10 C9 H9B . . 110.0
H9A C9 H9B . . 108.4
C11' C10 C9 . . 101.6(15)
C11' C10 C11 . . 26.6(14)
C9 C10 C11 . . 102.4(11)
C11' C10 H10A . . 133.3
C9 C10 H10A . . 111.3
C11 C10 H10A . . 111.3
C11' C10 H10B . . 87.4
C9 C10 H10B . . 111.3
C11 C10 H10B . . 111.3
H10A C10 H10B . . 109.2
C12 C11 C10 . . 97.7(16)
C12 C11 H11A . . 112.2
C10 C11 H11A . . 112.2
C12 C11 H11B . . 112.2
C10 C11 H11B . . 112.2
H11A C11 H11B . . 109.8
O3 C12 C11 . . 105.7(15)
O3 C12 H12A . . 110.6
C11 C12 H12A . . 110.6
O3 C12 H12B . . 110.6
C11 C12 H12B . . 110.6
H12A C12 H12B . . 108.7
C10 C11' C12' . . 104(3)
C10 C11' H11C . . 110.9
C12' C11' H11C . . 110.9
C10 C11' H11D . . 110.9
C12' C11' H11D . . 110.9
H11C C11' H11D . . 108.9
O3 C12' C11' . . 94(3)
O3 C12' H12C . . 113.0
C11' C12' H12C . . 113.0
O3 C12' H12D . . 112.9
C11' C12' H12D . . 112.9
H12C C12' H12D . . 110.4
C13 O4 C16 . . 106.9(9)
C13 O4 Ca2 . . 128.3(7)
C16 O4 Ca2 . . 124.5(7)
O4 C13 C14 . . 106.3(9)
O4 C13 H13A . . 110.5
C14 C13 H13A . . 110.5
O4 C13 H13B . . 110.5
C14 C13 H13B . . 110.5
H13A C13 H13B . . 108.7
C15 C14 C13 . . 102.3(10)
C15 C14 H14A . . 111.3
C13 C14 H14A . . 111.3
C15 C14 H14B . . 111.3
C13 C14 H14B . . 111.3
H14A C14 H14B . . 109.2
C16 C15 C14 . . 106.1(12)
C16 C15 H15A . . 110.5
C14 C15 H15A . . 110.5
C16 C15 H15B . . 110.5
C14 C15 H15B . . 110.5
H15A C15 H15B . . 108.7
C15 C16 O4 . . 109.0(11)
C15 C16 H16A . . 109.9
O4 C16 H16A . . 109.9
C15 C16 H16B . . 109.9
O4 C16 H16B . . 109.9
H16A C16 H16B . . 108.3

loop_
_geom_bond_atom_site_label_1
_geom_bond_atom_site_label_2
_geom_bond_site_symmetry_2
_geom_bond_distance
Ca1 O2 . 2.349(7)
Ca1 O2 2_665 2.349(7)
Ca1 O1 2_665 2.395(8)
Ca1 O1 . 2.395(8)
Ca1 I1 . 3.1125(9)
Ca1 I1 2_665 3.1125(9)
O1 C4 . 1.448(13)
O1 C1 . 1.463(13)
C1 C2 . 1.522(17)
C1 H1A . 0.9700
C1 H1B . 0.9700
C2 C3 . 1.501(18)
C2 H2A . 0.9700
C2 H2B . 0.9700
C3 C4 . 1.515(17)
C3 H3A . 0.9700
C3 H3B . 0.9700
C4 H4A . 0.9700
C4 H4B . 0.9700
O2 C8 . 1.438(12)
O2 C5 . 1.464(13)
C5 C6 . 1.524(15)
C5 H5A . 0.9700
C5 H5B . 0.9700
C6 C7 . 1.520(16)
C6 H6A . 0.9700
C6 H6B . 0.9700
C7 C8 . 1.519(16)
C7 H7A . 0.9700
C7 H7B . 0.9700
C8 H8A . 0.9700
C8 H8B . 0.9700
Ca2 O3 2_656 2.378(8)
Ca2 O3 . 2.378(8)
Ca2 O4 . 2.388(8)
Ca2 O4 2_656 2.388(8)
Ca2 I2 . 3.0957(9)
Ca2 I2 2_656 3.0957(9)
O3 C9 . 1.411(13)
O3 C12 . 1.52(2)
O3 C12' . 1.54(4)
C9 C10 . 1.524(17)
C9 H9A . 0.9700
C9 H9B . 0.9700
C10 C11' . 1.46(3)
C10 C11 . 1.61(2)
C10 H10A . 0.9700
C10 H10B . 0.9700
C11 C12 . 1.53(3)
C11 H11A . 0.9700
C11 H11B . 0.9700
C12 H12A . 0.9700
C12 H12B . 0.9700
C11' C12' . 1.56(6)
C11' H11C . 0.9700
C11' H11D . 0.9700
C12' H12C . 0.9700
C12' H12D . 0.9700
O4 C13 . 1.428(12)
O4 C16 . 1.469(15)
C13 C14 . 1.551(17)
C13 H13A . 0.9700
C13 H13B . 0.9700
C14 C15 . 1.472(18)
C14 H14A . 0.9700
C14 H14B . 0.9700
C15 C16 . 1.427(18)
C15 H15A . 0.9700
C15 H15B . 0.9700
C16 H16A . 0.9700
C16 H16B . 0.9700
